data_4500287
loop_
_publ_author_name
'Aijaz, Arshad'
'Sa\~nudo, E. Carolina'
'Bharadwaj, Parimal K.'

_publ_section_title
;
 Construction of Coordination Polymers with a Bifurcating Ligand:
 Synthesis, Structure, Photoluminescence, and Magnetic Studies
;
_journal_issue 4
_journal_name_full 'Crystal Growth &amp; Design'
_journal_page_first 1122
_journal_paper_doi 10.1021/cg101351b
_journal_volume 11
_journal_year 2011
_chemical_formula_moiety 'C15 H14 N4 O5 Zn'
_chemical_formula_sum 'C15 H14 N4 O5 Zn'
_chemical_formula_weight 395.67
_chemical_name_systematic
;
 ?
;
_space_group_IT_number 14
_symmetry_cell_setting monoclinic
_symmetry_space_group_name_Hall '-P 2ybc'
_symmetry_space_group_name_H-M 'P 1 21/c 1'
_atom_sites_solution_hydrogens geom
_atom_sites_solution_primary direct
_atom_sites_solution_secondary difmap
_audit_creation_method SHELXL-97
_cell_angle_alpha 90.000
_cell_angle_beta 102.088(4)
_cell_angle_gamma 90.000
_cell_formula_units_Z 4
_cell_length_a 10.395(4)
_cell_length_b 16.766(5)
_cell_length_c 9.492(3)
_cell_measurement_reflns_used 999
_cell_measurement_temperature 100(2)
_cell_measurement_theta_max 27.0
_cell_measurement_theta_min 2.3
_cell_volume 1617.6(9)
_computing_cell_refinement 'SAINT 6.45 ( Bruker, 2003)'
_computing_data_collection 'SMART 5.628 (Bruker, 2003)'
_computing_data_reduction 'SAINT 6.45 ( Bruker, 2003)'
_computing_molecular_graphics 'DIAMOND 2.1e'
_computing_structure_refinement 'SHELXL-97 (Sheldrick, 1997)'
_computing_structure_solution SIR-97
_diffrn_ambient_temperature 100(2)
_diffrn_measured_fraction_theta_full 0.991
_diffrn_measured_fraction_theta_max 0.991
_diffrn_measurement_device_type 'BRUKER SMART APEX'
_diffrn_measurement_method /w-scans
_diffrn_radiation_monochromator graphite
_diffrn_radiation_source 'fine-focus sealed tube'
_diffrn_radiation_type MoK\a
_diffrn_radiation_wavelength 0.71069
_diffrn_reflns_av_R_equivalents 0.0280
_diffrn_reflns_av_sigmaI/netI 0.0357
_diffrn_reflns_limit_h_max 13
_diffrn_reflns_limit_h_min -12
_diffrn_reflns_limit_k_max 20
_diffrn_reflns_limit_k_min -21
_diffrn_reflns_limit_l_max 8
_diffrn_reflns_limit_l_min -12
_diffrn_reflns_number 9390
_diffrn_reflns_theta_full 27.00
_diffrn_reflns_theta_max 27.00
_diffrn_reflns_theta_min 2.34
_exptl_absorpt_coefficient_mu 1.553
_exptl_absorpt_correction_T_max 0.8355
_exptl_absorpt_correction_T_min 0.7674
_exptl_absorpt_correction_type empirical
_exptl_absorpt_process_details SADABS
_exptl_crystal_colour colorless
_exptl_crystal_density_diffrn 1.625
_exptl_crystal_density_method 'not measured'
_exptl_crystal_description rectangular
_exptl_crystal_F_000 808
_exptl_crystal_size_max 0.16
_exptl_crystal_size_mid 0.14
_exptl_crystal_size_min 0.10
_refine_diff_density_max 0.774
_refine_diff_density_min -0.544
_refine_diff_density_rms 0.121
_refine_ls_extinction_method none
_refine_ls_goodness_of_fit_ref 1.154
_refine_ls_hydrogen_treatment refU
_refine_ls_matrix_type full
_refine_ls_number_parameters 234
_refine_ls_number_reflns 3490
_refine_ls_number_restraints 0
_refine_ls_restrained_S_all 1.154
_refine_ls_R_factor_all 0.0508
_refine_ls_R_factor_gt 0.0405
_refine_ls_shift/su_max 0.000
_refine_ls_shift/su_mean 0.000
_refine_ls_structure_factor_coef Fsqd
_refine_ls_weighting_details 'calc w=1/[\s^2^(Fo^2^)+(0.0537P)^2^+2.4540P] where P=(Fo^2^+2Fc^2^)/3'
_refine_ls_weighting_scheme calc
_refine_ls_wR_factor_gt 0.0981
_refine_ls_wR_factor_ref 0.1187
_reflns_number_gt 2929
_reflns_number_total 3490
_reflns_threshold_expression >2sigma(I)
_cod_data_source_file cg101351b_si_002.cif
_cod_data_source_block 2.H2O
_cod_depositor_comments
;
The following automatic conversions were performed:

'_symmetry_cell_setting' value 'Monoclinic' changed to 'monoclinic'
according to /home/saulius/struct/CIF-dictionaries/cif_core.dic
dictionary named 'cif_core.dic' version 2.4.1 from 2010-06-29.

Automatic conversion script
Id: cif_fix_values 1715 2011-07-08 13:25:40Z adriana 
;
_cod_original_sg_symbol_H-M P21/c
_cod_database_code 4500287

loop_
_symmetry_equiv_pos_as_xyz
'x, y, z'
'-x, y+1/2, -z+1/2'
'-x, -y, -z'
'x, -y-1/2, z-1/2'

loop_
_atom_site_label
_atom_site_type_symbol
_atom_site_fract_x
_atom_site_fract_y
_atom_site_fract_z
_atom_site_U_iso_or_equiv
_atom_site_adp_type
_atom_site_occupancy
_atom_site_symmetry_multiplicity
_atom_site_calc_flag
_atom_site_refinement_flags
Zn1 Zn 0.76583(3) 0.05468(2) 0.00144(4) 0.01556(13) Uani 1 1 d .
O3 O 0.7787(2) 0.01824(14) -0.1905(2) 0.0244(5) Uani 1 1 d .
O1 O 0.7427(2) -0.05052(12) 0.0825(2) 0.0188(5) Uani 1 1 d .
O2 O 0.6463(3) 0.00057(14) 0.2511(3) 0.0288(6) Uani 1 1 d .
N3 N 0.9124(3) -0.31679(16) 0.2862(3) 0.0193(6) Uani 1 1 d .
N2 N 0.4933(2) 0.22843(15) 0.0512(3) 0.0163(5) Uani 1 1 d .
OW1 O 0.5631(3) -0.06297(18) -0.3601(4) 0.0393(7) Uani 1 1 d .
O4 O 0.8930(3) 0.12908(16) -0.1995(3) 0.0327(6) Uani 1 1 d .
C4 C 0.3913(3) 0.25853(18) 0.1171(3) 0.0159(6) Uani 1 1 d .
C5 C 0.3964(3) 0.33647(18) 0.1672(3) 0.0168(6) Uani 1 1 d .
H5 H 0.4621 0.3711 0.1520 0.020 Uiso 1 1 calc R
N4 N 1.0801(3) -0.39708(15) 0.3599(3) 0.0181(6) Uani 1 1 d .
N1 N 0.6378(2) 0.14528(15) -0.0047(3) 0.0169(5) Uani 1 1 d .
C8 C 0.6991(3) -0.13821(18) 0.2591(3) 0.0179(6) Uani 1 1 d .
C12 C 1.0902(3) -0.3645(2) 0.2293(4) 0.0252(7) Uani 1 1 d .
H12 H 1.1573 -0.3751 0.1809 0.030 Uiso 1 1 calc R
C6 C 0.2917(3) 0.20624(18) 0.1338(3) 0.0164(6) Uani 1 1 d .
H6 H 0.2894 0.1542 0.0992 0.020 Uiso 1 1 calc R
C9 C 0.8007(3) -0.18918(18) 0.2413(3) 0.0181(6) Uani 1 1 d .
H9 H 0.8650 -0.1720 0.1935 0.022 Uiso 1 1 calc R
C14 C 0.8463(3) 0.0661(2) -0.2533(4) 0.0243(7) Uani 1 1 d .
C1 C 0.5611(3) 0.27056(19) -0.0351(3) 0.0202(7) Uani 1 1 d .
H1 H 0.5486 0.3235 -0.0639 0.024 Uiso 1 1 calc R
C10 C 0.8039(3) -0.26590(19) 0.2963(3) 0.0183(6) Uani 1 1 d .
C3 C 0.5420(3) 0.15386(18) 0.0673(3) 0.0166(6) Uani 1 1 d .
H3 H 0.5129 0.1140 0.1211 0.020 Uiso 1 1 calc R
C7 C 0.6941(3) -0.05541(18) 0.1955(3) 0.0167(6) Uani 1 1 d .
C15 C 0.8647(5) 0.0400(3) -0.3996(4) 0.0402(10) Uani 1 1 d .
H15A H 0.8217 -0.0104 -0.4238 0.060 Uiso 1 1 calc R
H15B H 0.9569 0.0346 -0.3981 0.060 Uiso 1 1 calc R
H15C H 0.8271 0.0791 -0.4701 0.060 Uiso 1 1 calc R
C2 C 0.6505(3) 0.21803(19) -0.0693(4) 0.0197(7) Uani 1 1 d .
H2 H 0.7104 0.2294 -0.1269 0.024 Uiso 1 1 calc R
C11 C 0.9881(3) -0.3150(2) 0.1826(4) 0.0266(8) Uani 1 1 d .
H11 H 0.9717 -0.2856 0.0976 0.032 Uiso 1 1 calc R
C13 C 0.9723(3) -0.36672(19) 0.3905(3) 0.0183(6) Uani 1 1 d .
H13 H 0.9416 -0.3783 0.4734 0.022 Uiso 1 1 calc R
H2W1 H 0.628(5) -0.036(3) -0.304(5) 0.038(12) Uiso 1 1 d .
H1W1 H 0.503(6) -0.031(3) -0.367(6) 0.035(16) Uiso 1 1 d .

loop_
_atom_site_aniso_label
_atom_site_aniso_U_11
_atom_site_aniso_U_22
_atom_site_aniso_U_33
_atom_site_aniso_U_23
_atom_site_aniso_U_13
_atom_site_aniso_U_12
Zn1 0.0131(2) 0.0141(2) 0.0201(2) 0.00053(13) 0.00491(14) 0.00030(13)
O3 0.0278(13) 0.0265(13) 0.0216(12) -0.0005(10) 0.0113(10) -0.0010(10)
O1 0.0208(12) 0.0147(11) 0.0225(12) 0.0023(9) 0.0080(9) -0.0003(8)
O2 0.0368(15) 0.0196(12) 0.0351(14) 0.0037(10) 0.0189(12) 0.0059(10)
N3 0.0150(13) 0.0190(13) 0.0237(15) 0.0027(11) 0.0038(11) 0.0019(10)
N2 0.0125(12) 0.0173(13) 0.0187(13) -0.0014(10) 0.0027(10) -0.0016(10)
OW1 0.0286(16) 0.0331(16) 0.059(2) -0.0204(14) 0.0152(14) -0.0102(13)
O4 0.0283(14) 0.0374(15) 0.0325(14) 0.0021(12) 0.0062(11) -0.0080(11)
C4 0.0119(14) 0.0164(14) 0.0196(16) 0.0025(12) 0.0036(11) 0.0028(11)
C5 0.0139(14) 0.0165(15) 0.0201(16) -0.0006(12) 0.0037(12) -0.0004(11)
N4 0.0141(13) 0.0168(13) 0.0235(14) 0.0017(11) 0.0045(10) -0.0005(10)
N1 0.0125(12) 0.0168(13) 0.0209(14) -0.0034(10) 0.0026(10) 0.0009(10)
C8 0.0169(15) 0.0177(15) 0.0179(15) 0.0008(12) 0.0006(12) -0.0007(12)
C12 0.0229(17) 0.0314(18) 0.0239(18) 0.0011(14) 0.0113(14) 0.0064(14)
C6 0.0172(15) 0.0126(14) 0.0186(15) -0.0010(12) 0.0017(12) 0.0010(11)
C9 0.0171(15) 0.0194(15) 0.0183(16) 0.0019(12) 0.0050(12) 0.0007(12)
C14 0.0196(17) 0.0340(19) 0.0199(17) 0.0027(14) 0.0055(13) 0.0033(14)
C1 0.0206(16) 0.0181(15) 0.0217(17) 0.0018(13) 0.0039(13) -0.0003(12)
C10 0.0150(15) 0.0193(15) 0.0196(16) 0.0014(12) 0.0015(12) 0.0021(12)
C3 0.0127(14) 0.0162(15) 0.0209(16) -0.0005(12) 0.0036(12) 0.0017(11)
C7 0.0159(15) 0.0153(15) 0.0193(16) 0.0020(12) 0.0041(12) -0.0014(11)
C15 0.048(3) 0.052(3) 0.025(2) 0.0037(18) 0.0196(18) 0.001(2)
C2 0.0124(15) 0.0210(16) 0.0262(17) 0.0040(13) 0.0054(12) 0.0026(12)
C11 0.0246(18) 0.0339(19) 0.0235(18) 0.0047(14) 0.0104(14) 0.0073(14)
C13 0.0143(15) 0.0200(15) 0.0206(16) 0.0023(12) 0.0036(12) 0.0017(12)

loop_
_atom_type_symbol
_atom_type_description
_atom_type_scat_dispersion_real
_atom_type_scat_dispersion_imag
_atom_type_scat_source
C C 0.0033 0.0016 'International Tables Vol C Tables 4.2.6.8 and 6.1.1.4'
H H 0.0000 0.0000 'International Tables Vol C Tables 4.2.6.8 and 6.1.1.4'
N N 0.0061 0.0033 'International Tables Vol C Tables 4.2.6.8 and 6.1.1.4'
O O 0.0106 0.0060 'International Tables Vol C Tables 4.2.6.8 and 6.1.1.4'
Zn Zn 0.2839 1.4301 'International Tables Vol C Tables 4.2.6.8 and 6.1.1.4'

loop_
_geom_angle_atom_site_label_1
_geom_angle_atom_site_label_2
_geom_angle_atom_site_label_3
_geom_angle
_geom_angle_site_symmetry_1
_geom_angle_site_symmetry_3
O3 Zn1 O1 97.05(10) . .
O3 Zn1 N1 112.53(11) . .
O1 Zn1 N1 123.80(10) . .
O3 Zn1 N4 122.27(11) . 2_755
O1 Zn1 N4 104.51(10) . 2_755
N1 Zn1 N4 98.42(11) . 2_755
C14 O3 Zn1 112.7(2) . .
C7 O1 Zn1 119.27(19) . .
C13 N3 C11 107.0(3) . .
C13 N3 C10 124.8(3) . .
C11 N3 C10 127.4(3) . .
C3 N2 C1 108.4(3) . .
C3 N2 C4 125.0(3) . .
C1 N2 C4 126.6(3) . .
C5 C4 C6 122.1(3) . .
C5 C4 N2 120.2(3) . .
C6 C4 N2 117.7(3) . .
C4 C5 C8 118.5(3) . 2_655
C13 N4 C12 105.9(3) . .
C13 N4 Zn1 127.4(2) . 2_745
C12 N4 Zn1 123.1(2) . 2_745
C3 N1 C2 106.5(3) . .
C3 N1 Zn1 129.0(2) . .
C2 N1 Zn1 123.7(2) . .
C9 C8 C5 120.7(3) . 2_645
C9 C8 C7 118.6(3) . .
C5 C8 C7 120.8(3) 2_645 .
C11 C12 N4 109.7(3) . .
C10 C6 C4 117.9(3) 2_655 .
C10 C9 C8 118.8(3) . .
O4 C14 O3 123.3(3) . .
O4 C14 C15 121.2(3) . .
O3 C14 C15 115.6(3) . .
C2 C1 N2 105.5(3) . .
C9 C10 C6 122.0(3) . 2_645
C9 C10 N3 119.0(3) . .
C6 C10 N3 119.0(3) 2_645 .
N1 C3 N2 110.3(3) . .
O2 C7 O1 125.2(3) . .
O2 C7 C8 120.8(3) . .
O1 C7 C8 114.0(3) . .
C1 C2 N1 109.3(3) . .
C12 C11 N3 106.2(3) . .
N4 C13 N3 111.2(3) . .

loop_
_geom_bond_atom_site_label_1
_geom_bond_atom_site_label_2
_geom_bond_distance
_geom_bond_site_symmetry_2
Zn1 O3 1.953(2) .
Zn1 O1 1.959(2) .
Zn1 N1 2.012(3) .
Zn1 N4 2.017(3) 2_755
O3 C14 1.290(4) .
O1 C7 1.281(4) .
O2 C7 1.232(4) .
N3 C13 1.345(4) .
N3 C11 1.382(4) .
N3 C10 1.434(4) .
N2 C3 1.346(4) .
N2 C1 1.382(4) .
N2 C4 1.431(4) .
O4 C14 1.229(4) .
C4 C5 1.388(4) .
C4 C6 1.390(4) .
C5 C8 1.396(4) 2_655
N4 C13 1.317(4) .
N4 C12 1.378(4) .
N4 Zn1 2.017(3) 2_745
N1 C3 1.328(4) .
N1 C2 1.384(4) .
C8 C9 1.396(4) .
C8 C5 1.396(4) 2_645
C8 C7 1.510(4) .
C12 C11 1.347(5) .
C6 C10 1.387(4) 2_655
C9 C10 1.386(4) .
C14 C15 1.506(5) .
C1 C2 1.367(4) .
C10 C6 1.387(4) 2_645

loop_
_geom_torsion_atom_site_label_1
_geom_torsion_atom_site_label_2
_geom_torsion_atom_site_label_3
_geom_torsion_atom_site_label_4
_geom_torsion
_geom_torsion_site_symmetry_1
_geom_torsion_site_symmetry_4
O1 Zn1 O3 C14 -153.1(2) . .
N1 Zn1 O3 C14 75.7(2) . .
N4 Zn1 O3 C14 -41.0(3) 2_755 .
O3 Zn1 O1 C7 -160.8(2) . .
N1 Zn1 O1 C7 -37.6(3) . .
N4 Zn1 O1 C7 73.2(2) 2_755 .
C3 N2 C4 C5 142.4(3) . .
C1 N2 C4 C5 -35.4(4) . .
C3 N2 C4 C6 -35.0(4) . .
C1 N2 C4 C6 147.1(3) . .
C6 C4 C5 C8 2.3(5) . 2_655
N2 C4 C5 C8 -175.0(3) . 2_655
O3 Zn1 N1 C3 131.8(3) . .
O1 Zn1 N1 C3 15.8(3) . .
N4 Zn1 N1 C3 -98.0(3) 2_755 .
O3 Zn1 N1 C2 -60.3(3) . .
O1 Zn1 N1 C2 -176.2(2) . .
N4 Zn1 N1 C2 70.0(3) 2_755 .
C13 N4 C12 C11 -0.2(4) . .
Zn1 N4 C12 C11 -160.0(2) 2_745 .
C5 C4 C6 C10 -0.3(5) . 2_655
N2 C4 C6 C10 177.0(3) . 2_655
C5 C8 C9 C10 1.0(5) 2_645 .
C7 C8 C9 C10 -178.4(3) . .
Zn1 O3 C14 O4 -2.5(4) . .
Zn1 O3 C14 C15 177.7(3) . .
C3 N2 C1 C2 0.3(3) . .
C4 N2 C1 C2 178.4(3) . .
C8 C9 C10 C6 1.0(5) . 2_645
C8 C9 C10 N3 -176.2(3) . .
C13 N3 C10 C9 139.8(3) . .
C11 N3 C10 C9 -28.6(5) . .
C13 N3 C10 C6 -37.5(5) . 2_645
C11 N3 C10 C6 154.1(3) . 2_645
C2 N1 C3 N2 0.1(3) . .
Zn1 N1 C3 N2 169.7(2) . .
C1 N2 C3 N1 -0.3(3) . .
C4 N2 C3 N1 -178.4(3) . .
Zn1 O1 C7 O2 8.2(4) . .
Zn1 O1 C7 C8 -171.82(19) . .
C9 C8 C7 O2 -150.5(3) . .
C5 C8 C7 O2 30.1(5) 2_645 .
C9 C8 C7 O1 29.5(4) . .
C5 C8 C7 O1 -149.8(3) 2_645 .
N2 C1 C2 N1 -0.2(4) . .
C3 N1 C2 C1 0.0(4) . .
Zn1 N1 C2 C1 -170.2(2) . .
N4 C12 C11 N3 0.0(4) . .
C13 N3 C11 C12 0.2(4) . .
C10 N3 C11 C12 170.3(3) . .
C12 N4 C13 N3 0.3(4) . .
Zn1 N4 C13 N3 159.0(2) 2_745 .
C11 N3 C13 N4 -0.4(4) . .
C10 N3 C13 N4 -170.8(3) . .
